data_7219327
loop_
_publ_author_name
'Deng, Dongsheng'
'Guo, Hui'
'Kang, Guohui'
'Ma, Lufang'
'He, Xu'
'Ji, Baoming'

_publ_section_title
;
 In situ generation of functionality in a reactive binicotinic-acid-based
 ligand for the design of multi-functional copper(ii) complexes:
 syntheses, structures and properties
;
_journal_issue 8
_journal_name_full CrystEngComm
_journal_page_first 1871
_journal_paper_doi 10.1039/C4CE02204A
_journal_volume 17
_journal_year 2015
_chemical_formula_sum 'C12 H10 Cu N2 O8'
_chemical_formula_weight 373.76
_chemical_name_systematic
;

 ?

;
_space_group_IT_number 2
_symmetry_cell_setting triclinic
_symmetry_space_group_name_Hall '-P 1'
_symmetry_space_group_name_H-M 'P -1'
_atom_sites_solution_hydrogens geom
_atom_sites_solution_primary direct
_atom_sites_solution_secondary difmap
_audit_creation_method SHELXL-97
_audit_update_record
;
2015-01-11 deposited with the CCDC.
2015-01-15 downloaded from the CCDC.
;
_cell_angle_alpha 89.807(16)
_cell_angle_beta 81.067(16)
_cell_angle_gamma 77.496(16)
_cell_formula_units_Z 2
_cell_length_a 4.785(7)
_cell_length_b 9.330(14)
_cell_length_c 14.53(2)
_cell_measurement_reflns_used 2682
_cell_measurement_temperature 296(2)
_cell_measurement_theta_max 27.99
_cell_measurement_theta_min 2.61
_cell_volume 625.3(16)
_computing_cell_refinement 'Bruker SMART'
_computing_data_collection 'Bruker SMART'
_computing_data_reduction 'Bruker SAINT'
_computing_molecular_graphics 'Bruker SHELXTL'
_computing_publication_material 'Bruker SHELXTL'
_computing_structure_refinement 'SHELXL-97 (Sheldrick, 1997)'
_computing_structure_solution 'SHELXS-97 (Sheldrick, 1990)'
_diffrn_ambient_temperature 296(2)
_diffrn_measured_fraction_theta_full 0.990
_diffrn_measured_fraction_theta_max 0.990
_diffrn_measurement_device_type 'CCD area detector'
_diffrn_measurement_method 'phi and omega scans'
_diffrn_radiation_monochromator graphite
_diffrn_radiation_source 'fine-focus sealed tube'
_diffrn_radiation_type MoK\a
_diffrn_radiation_wavelength 0.71073
_diffrn_reflns_av_R_equivalents 0.0203
_diffrn_reflns_av_sigmaI/netI 0.0307
_diffrn_reflns_limit_h_max 5
_diffrn_reflns_limit_h_min -5
_diffrn_reflns_limit_k_max 11
_diffrn_reflns_limit_k_min -11
_diffrn_reflns_limit_l_max 17
_diffrn_reflns_limit_l_min -17
_diffrn_reflns_number 4758
_diffrn_reflns_theta_full 25.49
_diffrn_reflns_theta_max 25.49
_diffrn_reflns_theta_min 2.61
_diffrn_standards_decay_% 0
_diffrn_standards_interval_count 0
_diffrn_standards_interval_time 0
_diffrn_standards_number 0
_exptl_absorpt_coefficient_mu 1.798
_exptl_absorpt_correction_T_max 0.8695
_exptl_absorpt_correction_T_min 0.5718
_exptl_absorpt_correction_type multi-scan
_exptl_absorpt_process_details sadabs
_exptl_crystal_colour green
_exptl_crystal_density_diffrn 1.985
_exptl_crystal_density_method 'not measured'
_exptl_crystal_description block
_exptl_crystal_F_000 378
_exptl_crystal_size_max 0.35
_exptl_crystal_size_mid 0.20
_exptl_crystal_size_min 0.08
_refine_diff_density_max 0.466
_refine_diff_density_min -0.378
_refine_diff_density_rms 0.071
_refine_ls_extinction_method none
_refine_ls_goodness_of_fit_ref 1.058
_refine_ls_hydrogen_treatment mixed
_refine_ls_matrix_type full
_refine_ls_number_parameters 213
_refine_ls_number_reflns 2309
_refine_ls_number_restraints 6
_refine_ls_restrained_S_all 1.058
_refine_ls_R_factor_all 0.0324
_refine_ls_R_factor_gt 0.0282
_refine_ls_shift/su_max 0.001
_refine_ls_shift/su_mean 0.000
_refine_ls_structure_factor_coef Fsqd
_refine_ls_weighting_details 'calc w=1/[\s^2^(Fo^2^)+(0.0431P)^2^+0.3335P] where P=(Fo^2^+2Fc^2^)/3'
_refine_ls_weighting_scheme calc
_refine_ls_wR_factor_gt 0.0750
_refine_ls_wR_factor_ref 0.0777
_reflns_number_gt 2082
_reflns_number_total 2309
_reflns_threshold_expression >2sigma(I)
_cod_data_source_file c4ce02204a2.cif
_cod_data_source_block b
_cod_depositor_comments
;
The following automatic conversions were performed:

'_symmetry_cell_setting' value 'Triclinic' changed to 'triclinic'
according to
/usr/data/users/saulius/crontab/automatic-downloads/rss-feeds/RSC/lib/dictionaries/cif_core.dic
dictionary named 'cif_core.dic' version 2.4.2 from 2011-04-26.

Automatic conversion script
Id: cif_fix_values 2935 2014-11-11 08:27:57Z andrius 

 Adding full bibliography for 7219323--7219327.cif.
;
_cod_original_cell_volume 625.4(16)
_cod_original_sg_symbol_H-M P-1
_cod_database_code 7219327

loop_
_symmetry_equiv_pos_as_xyz
'x, y, z'
'-x, -y, -z'

loop_
_atom_site_label
_atom_site_type_symbol
_atom_site_fract_x
_atom_site_fract_y
_atom_site_fract_z
_atom_site_U_iso_or_equiv
_atom_site_adp_type
_atom_site_occupancy
_atom_site_symmetry_multiplicity
_atom_site_calc_flag
_atom_site_refinement_flags
Cu1 Cu 0.11878(6) 0.76425(3) 0.392492(19) 0.02154(12) Uani 1 1 d .
N1 N 0.8362(4) 0.8618(2) 0.16507(14) 0.0204(4) Uani 1 1 d .
N2 N 0.3340(4) 0.6554(2) 0.27830(13) 0.0179(4) Uani 1 1 d .
O1 O 0.2718(4) 0.93371(19) 0.36718(12) 0.0251(4) Uani 1 1 d .
O2 O 1.2714(4) 1.1115(2) 0.09093(14) 0.0332(5) Uani 1 1 d .
O3 O 1.2772(4) 0.8875(2) 0.03499(13) 0.0309(4) Uani 1 1 d .
O4 O 0.8620(5) 0.6344(2) 0.06898(14) 0.0371(5) Uani 1 1 d .
H4 H 0.9002 0.7123 0.0829 0.056 Uiso 1 1 calc R
O5 O -0.0700(4) 0.3859(2) 0.33941(13) 0.0366(5) Uani 1 1 d .
O6 O -0.0718(4) 0.6003(2) 0.40636(12) 0.0282(4) Uani 1 1 d .
O7 O -0.2007(4) 0.8809(2) 0.48405(13) 0.0299(4) Uani 1 1 d D
H1W H -0.1964 0.9276 0.5323 0.045 Uiso 1 1 d RD
H2W H -0.3405 0.8421 0.4898 0.045 Uiso 1 1 d RD
O8 O 0.3961(4) 0.6965(2) 0.50755(12) 0.0299(4) Uani 1 1 d D
H4W H 0.5330 0.6351 0.4800 0.045 Uiso 1 1 d RD
H3W H 0.3004 0.6640 0.5512 0.045 Uiso 1 1 d RD
C1 C 0.6183(5) 0.8378(3) 0.22920(16) 0.0188(5) Uani 1 1 d .
C2 C 0.4815(5) 0.9474(3) 0.30065(16) 0.0202(5) Uani 1 1 d .
C3 C 0.5835(6) 1.0782(3) 0.29709(17) 0.0254(6) Uani 1 1 d .
H3 H 0.4950 1.1536 0.3406 0.030 Uiso 1 1 calc R
C4 C 0.8077(6) 1.0975(3) 0.23188(17) 0.0249(5) Uani 1 1 d .
H4A H 0.8761 1.1835 0.2315 0.030 Uiso 1 1 calc R
C5 C 0.9311(5) 0.9858(3) 0.16621(17) 0.0218(5) Uani 1 1 d .
C6 C 1.1772(5) 0.9936(3) 0.09167(17) 0.0212(5) Uani 1 1 d .
C7 C 0.5369(5) 0.6966(3) 0.21487(16) 0.0194(5) Uani 1 1 d .
C8 C 0.6621(6) 0.6023(3) 0.13479(18) 0.0257(6) Uani 1 1 d .
C9 C 0.5704(6) 0.4732(3) 0.12424(19) 0.0307(6) Uani 1 1 d .
H9 H 0.6504 0.4114 0.0724 0.037 Uiso 1 1 calc R
C10 C 0.3624(6) 0.4362(3) 0.19002(19) 0.0286(6) Uani 1 1 d .
H10 H 0.2991 0.3499 0.1831 0.034 Uiso 1 1 calc R
C11 C 0.2486(5) 0.5289(3) 0.26658(17) 0.0220(5) Uani 1 1 d .
C12 C 0.0198(5) 0.4994(3) 0.34191(17) 0.0231(5) Uani 1 1 d .
H1' H 1.423(13) 1.108(6) 0.048(4) 0.12(2) Uiso 1 1 d .

loop_
_atom_site_aniso_label
_atom_site_aniso_U_11
_atom_site_aniso_U_22
_atom_site_aniso_U_33
_atom_site_aniso_U_23
_atom_site_aniso_U_13
_atom_site_aniso_U_12
Cu1 0.02183(18) 0.02382(19) 0.01914(18) -0.00350(12) 0.00684(12) -0.01244(12)
N1 0.0187(10) 0.0235(11) 0.0193(10) 0.0016(8) 0.0016(8) -0.0083(8)
N2 0.0169(10) 0.0184(10) 0.0188(10) 0.0001(8) 0.0020(8) -0.0082(8)
O1 0.0273(10) 0.0265(9) 0.0201(9) -0.0045(7) 0.0111(7) -0.0136(8)
O2 0.0338(11) 0.0372(11) 0.0307(11) -0.0007(8) 0.0095(9) -0.0224(9)
O3 0.0274(10) 0.0357(11) 0.0277(10) -0.0026(8) 0.0089(8) -0.0122(8)
O4 0.0449(12) 0.0306(11) 0.0308(11) -0.0090(8) 0.0224(9) -0.0173(9)
O5 0.0450(12) 0.0317(11) 0.0349(11) -0.0060(9) 0.0112(9) -0.0249(9)
O6 0.0281(10) 0.0305(10) 0.0259(9) -0.0062(8) 0.0111(7) -0.0174(8)
O7 0.0242(10) 0.0356(11) 0.0300(10) -0.0114(8) 0.0084(8) -0.0150(8)
O8 0.0255(10) 0.0362(11) 0.0280(10) 0.0033(8) 0.0041(8) -0.0130(8)
C1 0.0174(12) 0.0218(12) 0.0170(11) 0.0027(9) 0.0022(9) -0.0072(9)
C2 0.0191(12) 0.0238(13) 0.0185(12) 0.0011(9) 0.0020(9) -0.0096(10)
C3 0.0299(14) 0.0264(13) 0.0199(12) -0.0054(10) 0.0050(10) -0.0124(11)
C4 0.0296(14) 0.0247(13) 0.0236(13) 0.0022(10) -0.0001(10) -0.0162(11)
C5 0.0189(12) 0.0266(13) 0.0205(12) 0.0037(10) 0.0008(10) -0.0095(10)
C6 0.0172(12) 0.0287(13) 0.0191(12) 0.0041(10) 0.0002(9) -0.0103(10)
C7 0.0177(12) 0.0223(12) 0.0177(12) 0.0020(9) 0.0017(9) -0.0063(10)
C8 0.0254(13) 0.0254(13) 0.0234(13) -0.0012(10) 0.0071(10) -0.0071(11)
C9 0.0371(16) 0.0263(14) 0.0255(14) -0.0068(11) 0.0076(11) -0.0087(12)
C10 0.0333(15) 0.0243(14) 0.0291(14) -0.0046(11) 0.0029(11) -0.0138(11)
C11 0.0205(12) 0.0233(13) 0.0231(12) 0.0010(10) 0.0003(10) -0.0095(10)
C12 0.0226(13) 0.0241(13) 0.0242(13) 0.0020(10) -0.0004(10) -0.0109(10)

loop_
_atom_type_symbol
_atom_type_description
_atom_type_scat_dispersion_real
_atom_type_scat_dispersion_imag
_atom_type_scat_source
C C 0.0033 0.0016 'International Tables Vol C Tables 4.2.6.8 and 6.1.1.4'
H H 0.0000 0.0000 'International Tables Vol C Tables 4.2.6.8 and 6.1.1.4'
N N 0.0061 0.0033 'International Tables Vol C Tables 4.2.6.8 and 6.1.1.4'
O O 0.0106 0.0060 'International Tables Vol C Tables 4.2.6.8 and 6.1.1.4'
Cu Cu 0.3201 1.2651 'International Tables Vol C Tables 4.2.6.8 and 6.1.1.4'

loop_
_geom_angle_atom_site_label_1
_geom_angle_atom_site_label_2
_geom_angle_atom_site_label_3
_geom_angle
O1 Cu1 O6 172.32(8)
O1 Cu1 N2 94.70(11)
O6 Cu1 N2 83.75(10)
O1 Cu1 O7 89.91(11)
O6 Cu1 O7 89.31(12)
N2 Cu1 O7 161.66(8)
O1 Cu1 O8 92.17(9)
O6 Cu1 O8 95.48(10)
N2 Cu1 O8 106.40(12)
O7 Cu1 O8 91.12(13)
C5 N1 C1 121.5(2)
C11 N2 C7 121.0(2)
C11 N2 Cu1 111.50(16)
C7 N2 Cu1 127.43(18)
C2 O1 Cu1 126.78(16)
C6 O2 H1' 112(4)
C8 O4 H4 109.5
C12 O6 Cu1 114.72(17)
Cu1 O7 H1W 130.7
Cu1 O7 H2W 109.4
H1W O7 H2W 111.6
Cu1 O8 H4W 102.0
Cu1 O8 H3W 109.5
H4W O8 H3W 114.0
N1 C1 C2 119.9(2)
N1 C1 C7 113.7(2)
C2 C1 C7 126.3(2)
O1 C2 C3 118.9(2)
O1 C2 C1 124.7(2)
C3 C2 C1 116.4(2)
C4 C3 C2 121.9(2)
C4 C3 H3 119.1
C2 C3 H3 119.1
C3 C4 C5 118.2(2)
C3 C4 H4A 120.9
C5 C4 H4A 120.9
N1 C5 C4 122.0(2)
N1 C5 C6 114.7(2)
C4 C5 C6 123.3(2)
O3 C6 O2 124.7(2)
O3 C6 C5 119.3(2)
O2 C6 C5 115.9(2)
N2 C7 C8 118.5(2)
N2 C7 C1 119.2(2)
C8 C7 C1 122.3(2)
O4 C8 C9 118.1(2)
O4 C8 C7 122.5(2)
C9 C8 C7 119.4(2)
C10 C9 C8 120.2(2)
C10 C9 H9 119.9
C8 C9 H9 119.9
C9 C10 C11 118.9(3)
C9 C10 H10 120.6
C11 C10 H10 120.6
N2 C11 C10 122.1(2)
N2 C11 C12 114.8(2)
C10 C11 C12 123.2(2)
O5 C12 O6 124.4(2)
O5 C12 C11 120.4(2)
O6 C12 C11 115.2(2)

loop_
_geom_bond_atom_site_label_1
_geom_bond_atom_site_label_2
_geom_bond_distance
Cu1 O1 1.893(3)
Cu1 O6 1.938(3)
Cu1 N2 1.968(3)
Cu1 O7 1.988(2)
Cu1 O8 2.297(3)
N1 C5 1.332(4)
N1 C1 1.343(3)
N2 C11 1.349(3)
N2 C7 1.350(3)
O1 C2 1.308(3)
O2 C6 1.276(3)
O2 H1' 0.88(6)
O3 C6 1.252(3)
O4 C8 1.326(3)
O4 H4 0.8200
O5 C12 1.229(3)
O6 C12 1.287(3)
O7 H1W 0.8315
O7 H2W 0.8200
O8 H4W 0.8217
O8 H3W 0.8200
C1 C2 1.435(4)
C1 C7 1.477(4)
C2 C3 1.407(4)
C3 C4 1.359(4)
C3 H3 0.9300
C4 C5 1.382(4)
C4 H4A 0.9300
C5 C6 1.485(4)
C7 C8 1.431(4)
C8 C9 1.385(4)
C9 C10 1.369(4)
C9 H9 0.9300
C10 C11 1.377(4)
C10 H10 0.9300
C11 C12 1.493(4)

loop_
_geom_hbond_atom_site_label_D
_geom_hbond_atom_site_label_H
_geom_hbond_atom_site_label_A
_geom_hbond_distance_DH
_geom_hbond_distance_HA
_geom_hbond_distance_DA
_geom_hbond_angle_DHA
_geom_hbond_site_symmetry_A
O4 H4 N1 0.82 1.78 2.514(4) 147.6 .
O7 H1W O1 0.83 1.89 2.706(4) 165.2 2_576
O7 H2W O8 0.82 2.03 2.833(4) 164.5 1_455
O8 H4W O6 0.82 1.98 2.703(4) 145.8 1_655
O8 H3W O5 0.82 1.91 2.721(4) 172.2 2_566
O2 H1' O3 0.88(6) 1.73(6) 2.607(4) 176(6) 2_875

loop_
_geom_torsion_atom_site_label_1
_geom_torsion_atom_site_label_2
_geom_torsion_atom_site_label_3
_geom_torsion_atom_site_label_4
_geom_torsion
O1 Cu1 N2 C11 -172.39(16)
O6 Cu1 N2 C11 0.05(16)
O7 Cu1 N2 C11 -68.3(3)
O8 Cu1 N2 C11 93.95(19)
O1 Cu1 N2 C7 5.6(2)
O6 Cu1 N2 C7 178.0(2)
O7 Cu1 N2 C7 109.7(3)
O8 Cu1 N2 C7 -88.1(2)
O6 Cu1 O1 C2 -86.7(6)
N2 Cu1 O1 C2 -8.7(2)
O7 Cu1 O1 C2 -170.9(2)
O8 Cu1 O1 C2 98.0(2)
O1 Cu1 O6 C12 79.9(6)
N2 Cu1 O6 C12 1.11(18)
O7 Cu1 O6 C12 164.10(18)
O8 Cu1 O6 C12 -104.8(2)
C5 N1 C1 C2 0.3(3)
C5 N1 C1 C7 178.1(2)
Cu1 O1 C2 C3 -174.74(17)
Cu1 O1 C2 C1 5.5(4)
N1 C1 C2 O1 -178.7(2)
C7 C1 C2 O1 3.9(4)
N1 C1 C2 C3 1.6(3)
C7 C1 C2 C3 -175.9(2)
O1 C2 C3 C4 177.6(2)
C1 C2 C3 C4 -2.7(4)
C2 C3 C4 C5 1.8(4)
C1 N1 C5 C4 -1.4(4)
C1 N1 C5 C6 178.8(2)
C3 C4 C5 N1 0.3(4)
C3 C4 C5 C6 -179.8(2)
N1 C5 C6 O3 -0.3(3)
C4 C5 C6 O3 179.8(2)
N1 C5 C6 O2 179.7(2)
C4 C5 C6 O2 -0.2(4)
C11 N2 C7 C8 -0.4(3)
Cu1 N2 C7 C8 -178.26(17)
C11 N2 C7 C1 178.4(2)
Cu1 N2 C7 C1 0.6(3)
N1 C1 C7 N2 175.6(2)
C2 C1 C7 N2 -6.8(4)
N1 C1 C7 C8 -5.6(3)
C2 C1 C7 C8 172.0(2)
N2 C7 C8 O4 179.8(2)
C1 C7 C8 O4 1.0(4)
N2 C7 C8 C9 0.6(4)
C1 C7 C8 C9 -178.2(2)
O4 C8 C9 C10 -179.4(3)
C7 C8 C9 C10 -0.1(4)
C8 C9 C10 C11 -0.4(4)
C7 N2 C11 C10 -0.1(4)
Cu1 N2 C11 C10 178.0(2)
C7 N2 C11 C12 -179.2(2)
Cu1 N2 C11 C12 -1.0(3)
C9 C10 C11 N2 0.6(4)
C9 C10 C11 C12 179.6(2)
Cu1 O6 C12 O5 178.6(2)
Cu1 O6 C12 C11 -1.9(3)
N2 C11 C12 O5 -178.5(2)
C10 C11 C12 O5 2.5(4)
N2 C11 C12 O6 2.0(3)
C10 C11 C12 O6 -177.0(2)
